data_2230401
loop_
_publ_author_name
'Bayramov, Musa R.'
'Maharramov, Abel M.'
'Mehdiyeva, Gunay M.'
'Hoseinzadeh, Shahnaz B.'
'Askerov, Rizvan K.'

_publ_section_title
;
 1,4-Bis[2-(prop-1-enyl)phenoxy]butane
;
_journal_coeditor_code KP2326
_journal_issue 6
_journal_name_full 'Acta Crystallographica Section E'
_journal_page_first o1478
_journal_paper_doi 10.1107/S1600536811018538
_journal_volume 67
_journal_year 2011
_chemical_formula_iupac 'C22 H26 O2'
_chemical_formula_moiety 'C22 H26 O2'
_chemical_formula_sum 'C22 H26 O2'
_chemical_formula_weight 322.43
_chemical_name_systematic
;
1,4-Bis[2-(prop-1-enyl)phenoxy]butane
;
_space_group_IT_number 61
_symmetry_cell_setting orthorhombic
_symmetry_space_group_name_Hall '-P 2ac 2ab'
_symmetry_space_group_name_H-M 'P b c a'
_atom_sites_solution_hydrogens geom
_atom_sites_solution_primary direct
_atom_sites_solution_secondary difmap
_audit_creation_method SHELXL-97
_cell_angle_alpha 90.00
_cell_angle_beta 90.00
_cell_angle_gamma 90.00
_cell_formula_units_Z 4
_cell_length_a 5.4501(10)
_cell_length_b 15.825(3)
_cell_length_c 21.889(4)
_cell_measurement_reflns_used 4034
_cell_measurement_temperature 296(2)
_cell_measurement_theta_max 23.09
_cell_measurement_theta_min 2.57
_cell_volume 1887.9(6)
_computing_cell_refinement 'SAINT-Plus (Bruker, 2001)'
_computing_data_collection 'APEX2 (Bruker, 2005)'
_computing_data_reduction 'SAINT-Plus (Bruker, 2001)'
_computing_molecular_graphics 'SHELXTL (Sheldrick, 2008)'
_computing_publication_material 'SHELXTL (Sheldrick, 2008)'
_computing_structure_refinement 'SHELXTL (Sheldrick, 2008)'
_computing_structure_solution 'SHELXTL (Sheldrick, 2008)'
_diffrn_ambient_temperature 296(2)
_diffrn_measured_fraction_theta_full 0.993
_diffrn_measured_fraction_theta_max 0.993
_diffrn_measurement_device_type 'Bruker SMART APEXII CCD'
_diffrn_measurement_method '\f and \w'
_diffrn_radiation_monochromator graphite
_diffrn_radiation_source 'fine-focus sealed tube'
_diffrn_radiation_type MoK\a
_diffrn_radiation_wavelength 0.71073
_diffrn_reflns_av_R_equivalents 0.0399
_diffrn_reflns_av_sigmaI/netI 0.0231
_diffrn_reflns_limit_h_max 7
_diffrn_reflns_limit_h_min -7
_diffrn_reflns_limit_k_max 21
_diffrn_reflns_limit_k_min -21
_diffrn_reflns_limit_l_max 29
_diffrn_reflns_limit_l_min -29
_diffrn_reflns_number 20262
_diffrn_reflns_theta_full 28.59
_diffrn_reflns_theta_max 28.59
_diffrn_reflns_theta_min 1.86
_exptl_absorpt_coefficient_mu 0.071
_exptl_absorpt_correction_T_max 0.9860
_exptl_absorpt_correction_T_min 0.9791
_exptl_absorpt_correction_type multi-scan
_exptl_absorpt_process_details '(SADABS; Bruker, 2001)'
_exptl_crystal_colour colourless
_exptl_crystal_density_diffrn 1.134
_exptl_crystal_density_method 'not measured'
_exptl_crystal_description prism
_exptl_crystal_F_000 696
_exptl_crystal_size_max 0.30
_exptl_crystal_size_mid 0.20
_exptl_crystal_size_min 0.20
_refine_diff_density_max 0.154
_refine_diff_density_min -0.113
_refine_ls_extinction_method none
_refine_ls_goodness_of_fit_ref 1.007
_refine_ls_hydrogen_treatment constr
_refine_ls_matrix_type full
_refine_ls_number_parameters 110
_refine_ls_number_reflns 2404
_refine_ls_number_restraints 0
_refine_ls_restrained_S_all 1.007
_refine_ls_R_factor_all 0.0774
_refine_ls_R_factor_gt 0.0424
_refine_ls_shift/su_max 0.000
_refine_ls_shift/su_mean 0.000
_refine_ls_structure_factor_coef Fsqd
_refine_ls_weighting_details 'calc w=1/[\s^2^(Fo^2^)+(0.0710P)^2^+0.2000P] where P=(Fo^2^+2Fc^2^)/3'
_refine_ls_weighting_scheme calc
_refine_ls_wR_factor_gt 0.1207
_refine_ls_wR_factor_ref 0.1506
_reflns_number_gt 1427
_reflns_number_total 2404
_reflns_threshold_expression I>2\s(I)
_cod_data_source_file kp2326.cif
_cod_data_source_block I
_cod_original_sg_symbol_Hall '-P 2ac 2ab '
_cod_database_code 2230401
_cod_database_fobs_code 2230401

loop_
_symmetry_equiv_pos_as_xyz
'x, y, z'
'-x+1/2, -y, z+1/2'
'-x, y+1/2, -z+1/2'
'x+1/2, -y+1/2, -z'
'-x, -y, -z'
'x-1/2, y, -z-1/2'
'x, -y-1/2, z-1/2'
'-x-1/2, y-1/2, z'

loop_
_atom_site_type_symbol
_atom_site_label
_atom_site_fract_x
_atom_site_fract_y
_atom_site_fract_z
_atom_site_U_iso_or_equiv
_atom_site_adp_type
_atom_site_calc_flag
_atom_site_refinement_flags
_atom_site_occupancy
_atom_site_symmetry_multiplicity
_atom_site_disorder_assembly
_atom_site_disorder_group
O O1 0.1929(2) 0.12834(6) 0.05285(5) 0.0764(3) Uani d . 1 1 . .
C C1 0.1981(3) 0.19881(9) 0.08887(6) 0.0641(4) Uani d . 1 1 . .
C C2 0.3717(2) 0.19780(9) 0.13598(6) 0.0614(4) Uani d . 1 1 . .
C C3 0.3831(3) 0.26839(11) 0.17357(8) 0.0805(5) Uani d . 1 1 . .
H H3A 0.4969 0.2696 0.2052 0.097 Uiso calc R 1 1 . .
C C4 0.2297(4) 0.33659(12) 0.16510(10) 0.0964(6) Uani d . 1 1 . .
H H4A 0.2408 0.3832 0.1909 0.116 Uiso calc R 1 1 . .
C C5 0.0609(4) 0.33587(12) 0.11879(11) 0.0958(6) Uani d . 1 1 . .
H H5A -0.0436 0.3817 0.1134 0.115 Uiso calc R 1 1 . .
C C6 0.0455(3) 0.26750(11) 0.08014(8) 0.0826(5) Uani d . 1 1 . .
H H6A -0.0673 0.2675 0.0483 0.099 Uiso calc R 1 1 . .
C C7 0.5292(3) 0.12253(10) 0.14476(7) 0.0655(4) Uani d . 1 1 . .
H H7A 0.4863 0.0747 0.1225 0.079 Uiso calc R 1 1 . .
C C8 0.7203(3) 0.11548(10) 0.17993(7) 0.0729(4) Uani d . 1 1 . .
H H8A 0.7671 0.1632 0.2018 0.088 Uiso calc R 1 1 . .
C C9 0.8691(3) 0.03876(12) 0.18816(7) 0.0789(5) Uani d . 1 1 . .
H H9A 0.8709 0.0234 0.2306 0.118 Uiso calc R 1 1 . .
H H9B 1.0338 0.0494 0.1746 0.118 Uiso calc R 1 1 . .
H H9C 0.7998 -0.0065 0.1646 0.118 Uiso calc R 1 1 . .
C C10 0.0059(3) 0.12144(11) 0.00726(8) 0.0791(5) Uani d . 1 1 . .
H H10A 0.0261 0.1653 -0.0233 0.095 Uiso calc R 1 1 . .
H H10B -0.1549 0.1277 0.0257 0.095 Uiso calc R 1 1 . .
C C11 0.0297(4) 0.03563(11) -0.02174(7) 0.0827(5) Uani d . 1 1 . .
H H11A 0.1962 0.0286 -0.0366 0.099 Uiso calc R 1 1 . .
H H11B -0.0797 0.0325 -0.0566 0.099 Uiso calc R 1 1 . .

loop_
_atom_site_aniso_label
_atom_site_aniso_U_11
_atom_site_aniso_U_22
_atom_site_aniso_U_33
_atom_site_aniso_U_12
_atom_site_aniso_U_13
_atom_site_aniso_U_23
O1 0.0798(7) 0.0745(7) 0.0750(7) 0.0052(5) -0.0182(5) -0.0066(5)
C1 0.0641(8) 0.0616(8) 0.0665(8) -0.0057(6) 0.0061(7) 0.0056(6)
C2 0.0609(8) 0.0622(8) 0.0611(8) -0.0133(6) 0.0091(6) 0.0018(6)
C3 0.0864(11) 0.0742(10) 0.0807(10) -0.0152(8) 0.0078(9) -0.0079(8)
C4 0.1190(15) 0.0636(10) 0.1066(14) -0.0128(10) 0.0252(13) -0.0162(10)
C5 0.1026(13) 0.0663(11) 0.1185(16) 0.0098(9) 0.0153(13) 0.0074(10)
C6 0.0802(10) 0.0741(11) 0.0936(12) 0.0050(8) 0.0000(9) 0.0135(9)
C7 0.0640(8) 0.0719(9) 0.0605(8) -0.0116(7) -0.0001(6) -0.0039(7)
C8 0.0725(9) 0.0806(10) 0.0657(9) -0.0124(8) -0.0047(7) -0.0068(7)
C9 0.0681(9) 0.0978(12) 0.0708(9) 0.0015(8) -0.0044(7) 0.0010(8)
C10 0.0803(10) 0.0902(11) 0.0666(9) -0.0064(8) -0.0164(8) 0.0109(8)
C11 0.0945(12) 0.0979(12) 0.0558(8) -0.0157(10) -0.0108(8) 0.0026(7)

loop_
_atom_type_symbol
_atom_type_description
_atom_type_scat_dispersion_real
_atom_type_scat_dispersion_imag
_atom_type_scat_source
C C 0.0033 0.0016 'International Tables Vol C Tables 4.2.6.8 and 6.1.1.4'
H H 0.0000 0.0000 'International Tables Vol C Tables 4.2.6.8 and 6.1.1.4'
O O 0.0106 0.0060 'International Tables Vol C Tables 4.2.6.8 and 6.1.1.4'

loop_
_geom_angle_atom_site_label_1
_geom_angle_atom_site_label_2
_geom_angle_atom_site_label_3
_geom_angle_site_symmetry_1
_geom_angle_site_symmetry_3
_geom_angle
_geom_angle_publ_flag
C1 O1 C10 . . 118.67(12) ?
O1 C1 C6 . . 123.36(14) ?
O1 C1 C2 . . 115.47(12) ?
C6 C1 C2 . . 121.17(15) ?
C3 C2 C1 . . 117.23(14) ?
C3 C2 C7 . . 122.96(14) ?
C1 C2 C7 . . 119.78(12) ?
C4 C3 C2 . . 121.55(18) ?
C4 C3 H3A . . 119.2 ?
C2 C3 H3A . . 119.2 ?
C5 C4 C3 . . 120.05(17) ?
C5 C4 H4A . . 120.0 ?
C3 C4 H4A . . 120.0 ?
C4 C5 C6 . . 120.20(18) ?
C4 C5 H5A . . 119.9 ?
C6 C5 H5A . . 119.9 ?
C5 C6 C1 . . 119.78(18) ?
C5 C6 H6A . . 120.1 ?
C1 C6 H6A . . 120.1 ?
C8 C7 C2 . . 127.62(14) ?
C8 C7 H7A . . 116.2 ?
C2 C7 H7A . . 116.2 ?
C7 C8 C9 . . 125.81(15) ?
C7 C8 H8A . . 117.1 ?
C9 C8 H8A . . 117.1 ?
C8 C9 H9A . . 109.5 ?
C8 C9 H9B . . 109.5 ?
H9A C9 H9B . . 109.5 ?
C8 C9 H9C . . 109.5 ?
H9A C9 H9C . . 109.5 ?
H9B C9 H9C . . 109.5 ?
O1 C10 C11 . . 107.57(13) ?
O1 C10 H10A . . 110.2 ?
C11 C10 H10A . . 110.2 ?
O1 C10 H10B . . 110.2 ?
C11 C10 H10B . . 110.2 ?
H10A C10 H10B . . 108.5 ?
C10 C11 C11 . 5 112.91(17) ?
C10 C11 H11A . . 109.0 ?
C11 C11 H11A 5 . 109.0 ?
C10 C11 H11B . . 109.0 ?
C11 C11 H11B 5 . 109.0 ?
H11A C11 H11B . . 107.8 ?

loop_
_geom_bond_atom_site_label_1
_geom_bond_atom_site_label_2
_geom_bond_site_symmetry_2
_geom_bond_distance
_geom_bond_publ_flag
O1 C1 . 1.3659(17) ?
O1 C10 . 1.4305(19) ?
C1 C6 . 1.382(2) ?
C1 C2 . 1.399(2) ?
C2 C3 . 1.389(2) ?
C2 C7 . 1.481(2) ?
C3 C4 . 1.378(3) ?
C3 H3A . 0.9300 ?
C4 C5 . 1.369(3) ?
C4 H4A . 0.9300 ?
C5 C6 . 1.376(3) ?
C5 H5A . 0.9300 ?
C6 H6A . 0.9300 ?
C7 C8 . 1.300(2) ?
C7 H7A . 0.9300 ?
C8 C9 . 1.471(2) ?
C8 H8A . 0.9300 ?
C9 H9A . 0.9600 ?
C9 H9B . 0.9600 ?
C9 H9C . 0.9600 ?
C10 C11 . 1.505(2) ?
C10 H10A . 0.9700 ?
C10 H10B . 0.9700 ?
C11 C11 5 1.511(3) ?
C11 H11A . 0.9700 ?
C11 H11B . 0.9700 ?

loop_
_geom_torsion_atom_site_label_1
_geom_torsion_atom_site_label_2
_geom_torsion_atom_site_label_3
_geom_torsion_atom_site_label_4
_geom_torsion_site_symmetry_1
_geom_torsion_site_symmetry_2
_geom_torsion_site_symmetry_3
_geom_torsion_site_symmetry_4
_geom_torsion
_geom_torsion_publ_flag
C10 O1 C1 C6 . . . . -5.9(2) ?
C10 O1 C1 C2 . . . . 174.45(13) ?
O1 C1 C2 C3 . . . . 179.89(13) ?
C6 C1 C2 C3 . . . . 0.3(2) ?
O1 C1 C2 C7 . . . . -1.52(18) ?
C6 C1 C2 C7 . . . . 178.86(14) ?
C1 C2 C3 C4 . . . . 0.2(2) ?
C7 C2 C3 C4 . . . . -178.36(15) ?
C2 C3 C4 C5 . . . . 0.0(3) ?
C3 C4 C5 C6 . . . . -0.7(3) ?
C4 C5 C6 C1 . . . . 1.1(3) ?
O1 C1 C6 C5 . . . . 179.48(15) ?
C2 C1 C6 C5 . . . . -0.9(2) ?
C3 C2 C7 C8 . . . . -12.1(2) ?
C1 C2 C7 C8 . . . . 169.40(15) ?
C2 C7 C8 C9 . . . . 178.78(15) ?
C1 O1 C10 C11 . . . . -175.35(13) ?
O1 C10 C11 C11 . . . 5 66.7(2) ?
